data_7036935
loop_
_publ_author_name
'Alam, Israt S.'
'Arrowsmith, Rory L.'
'Cortezon-Tamarit, Fernando'
'Twyman, Frazer'
'Kociok-K\"ohn, Gabriele'
'Botchway, Stanley W.'
'Dilworth, Jonathan R.'
'Carroll, Laurence'
'Aboagye, Eric O.'
'Pascu, Sofia I.'

_publ_section_title
;
 Microwave gallium-68 radiochemistry for kinetically stable
 bis(thiosemicarbazone) complexes: structural investigations and cellular
 uptake under hypoxia.
;
_journal_issue 1
_journal_name_full 'Dalton transactions (Cambridge, England : 2003)'
_journal_page_first 144
_journal_page_last 155
_journal_paper_doi 10.1039/c5dt02537k
_journal_volume 45
_journal_year 2015
_chemical_formula_moiety 'C20 H20 N6 S2'
_chemical_formula_sum 'C20 H20 N6 S2'
_chemical_formula_weight 408.54
_chemical_name_systematic
;
 ?
;
_space_group_crystal_system triclinic
_space_group_IT_number 2
_space_group_name_Hall '-P 1'
_space_group_name_H-M_alt 'P -1'
_symmetry_space_group_name_Hall '-P 1'
_symmetry_space_group_name_H-M 'P -1'
_atom_sites_solution_hydrogens mixed
_audit_creation_method SHELXL-2013
_audit_update_record
;
2014-05-07 deposited with the CCDC.
2015-10-23 downloaded from the CCDC.
;
_cell_angle_alpha 90.546(6)
_cell_angle_beta 95.3880(10)
_cell_angle_gamma 110.304(13)
_cell_formula_units_Z 2
_cell_length_a 7.859(7)
_cell_length_b 11.040(9)
_cell_length_c 12.049(9)
_cell_measurement_reflns_used 2445
_cell_measurement_temperature 293(2)
_cell_measurement_theta_max 26.8
_cell_measurement_theta_min 2.6
_cell_volume 975.1(14)
_computing_cell_refinement
;
CrystalClear-SM Expert 2.0 r5 (Rigaku, 2010)
;
_computing_data_collection
;
CrystalClear-SM Expert 2.0 r5 (Rigaku, 2010)
;
_computing_data_reduction
;
CrystalClear-SM Expert 2.0 r5 (Rigaku, 2010)
;
_computing_molecular_graphics 'ORTEP3 for Windows - Farrugia, L. J. J. Appl. Crystallogr. 1997, 30, 565'
_computing_publication_material
;
 'WinGX publication routines, Farrugia, 
 L. J., J. Appl. Crystallogr., 1999, 32, 837-838
;
_computing_structure_refinement
;
 Sheldrick GM (2008) Acta Crystallogr A64:112--122 and 
 C. B. H\"ubschle, G. M. Sheldrick and B. Dittrich
 ShelXle: a Qt graphical user interface for SHELXL
 J. Appl. Cryst., 44, (2011) 1281-1284.
;
_computing_structure_solution
; 
 SIR97- Altomare A., Burla M.C., Camalli M., Cascarano G.L., Giacovazzo C. , 
 Guagliardi A., Moliterni A.G.G., Polidori G.,Spagna R. 
 (1999) J. Appl. Cryst. 32, 115-119
;
_diffrn_ambient_temperature 293(2)
_diffrn_detector CCD
_diffrn_detector_area_resol_mean 28.5714
_diffrn_measured_fraction_theta_full 0.899
_diffrn_measured_fraction_theta_max 0.905
_diffrn_measurement_device
;
CrystalLogic Kappa (3 circle)
;
_diffrn_measurement_device_type
;
Rigaku Saturn724+ (2x2 bin mode)
;
_diffrn_measurement_method 'profile data from \w-scans'
_diffrn_measurement_specimen_support Fiber
_diffrn_radiation_monochromator Synchrotron
_diffrn_radiation_wavelength 0.68890
_diffrn_reflns_av_R_equivalents 0.0509
_diffrn_reflns_av_unetI/netI 0.0794
_diffrn_reflns_laue_measured_fraction_full 0.899
_diffrn_reflns_laue_measured_fraction_max 0.905
_diffrn_reflns_limit_h_max 9
_diffrn_reflns_limit_h_min -9
_diffrn_reflns_limit_k_max 11
_diffrn_reflns_limit_k_min -13
_diffrn_reflns_limit_l_max 14
_diffrn_reflns_limit_l_min -14
_diffrn_reflns_number 6825
_diffrn_reflns_point_group_measured_fraction_full 0.899
_diffrn_reflns_point_group_measured_fraction_max 0.905
_diffrn_reflns_theta_full 24.415
_diffrn_reflns_theta_max 24.354
_diffrn_reflns_theta_min 2.577
_diffrn_source Synchrotron
_exptl_absorpt_coefficient_mu 0.227
_exptl_absorpt_correction_T_max 1.000
_exptl_absorpt_correction_T_min 0.767
_exptl_absorpt_correction_type multi-scan
_exptl_crystal_colour Colorless
_exptl_crystal_density_diffrn 1.391
_exptl_crystal_description Prism
_exptl_crystal_F_000 428
_exptl_crystal_size_max 0.200
_exptl_crystal_size_mid 0.200
_exptl_crystal_size_min 0.200
_refine_diff_density_max 0.371
_refine_diff_density_min -0.267
_refine_diff_density_rms 0.067
_refine_ls_extinction_method none
_refine_ls_goodness_of_fit_ref 1.049
_refine_ls_hydrogen_treatment mixed
_refine_ls_matrix_type full
_refine_ls_number_parameters 269
_refine_ls_number_reflns 3176
_refine_ls_number_restraints 2
_refine_ls_restrained_S_all 1.049
_refine_ls_R_factor_all 0.0802
_refine_ls_R_factor_gt 0.0573
_refine_ls_shift/su_max 0.000
_refine_ls_shift/su_mean 0.000
_refine_ls_structure_factor_coef Fsqd
_refine_ls_weighting_details 'w=1/[\s^2^(Fo^2^)+(0.0688P)^2^+0.9976P] where P=(Fo^2^+2Fc^2^)/3'
_refine_ls_weighting_scheme calc
_refine_ls_wR_factor_gt 0.1398
_refine_ls_wR_factor_ref 0.1510
_reflns_Friedel_coverage 0.000
_reflns_number_gt 2442
_reflns_number_total 3176
_reflns_threshold_expression 'I > 2\s(I)'
_cod_data_source_file c5dt02537k2.cif
_cod_data_source_block compound4
_cod_depositor_comments
;
The following automatic conversions were performed:

'_exptl_absorpt_correction_type' value 'Multi-scan' changed to
'multi-scan' according to
/usr/data/users/saulius/crontab/automatic-downloads/rss-feeds/RSC/lib/dictionaries/cif_core.dic
dictionary named 'cif_core.dic' version 2.4.2 from 2011-04-26.

Automatic conversion script
Id: cif_fix_values 3271 2015-04-21 07:52:19Z andrius 

 Adding full bibliography for 7036934--7036936.cif.
;
_cod_database_code 7036935
_shelx_space_group_comment
;
The symmetry employed for this shelxl refinement is uniquely defined
by the following loop, which should always be used as a source of
symmetry information in preference to the above space-group names.
They are only intended as comments.
;
_shelx_estimated_absorpt_t_min 0.956
_shelx_estimated_absorpt_t_max 0.956
_shelxl_version_number 2013-4

loop_
_space_group_symop_operation_xyz
'x, y, z'
'-x, -y, -z'

loop_
_atom_site_label
_atom_site_type_symbol
_atom_site_fract_x
_atom_site_fract_y
_atom_site_fract_z
_atom_site_U_iso_or_equiv
_atom_site_adp_type
_atom_site_occupancy
_atom_site_site_symmetry_order
_atom_site_calc_flag
_atom_site_refinement_flags_posn
_atom_site_refinement_flags_adp
S1 S 0.27173(11) 0.64594(9) 0.45023(7) 0.0348(3) Uani 1 1 d . .
H1 H 0.083(5) 0.334(3) 0.343(3) 0.041(11) Uiso 1 1 d D .
S2 S -0.01402(12) 1.04912(9) 0.15880(8) 0.0373(3) Uani 1 1 d . .
H2 H 0.046(6) 0.600(4) 0.262(3) 0.043(12) Uiso 1 1 d . .
N1 N 0.1364(4) 0.3928(3) 0.3917(2) 0.0320(7) Uani 1 1 d D .
N2 N 0.0492(4) 0.5290(3) 0.2760(2) 0.0282(7) Uani 1 1 d . .
N3 N -0.0555(3) 0.4273(3) 0.2054(2) 0.0263(6) Uani 1 1 d . .
N4 N -0.0485(3) 0.6898(3) 0.1406(2) 0.0264(6) Uani 1 1 d . .
N5 N -0.0609(4) 0.8056(3) 0.1117(2) 0.0290(7) Uani 1 1 d D .
H5 H -0.149(4) 0.806(4) 0.064(3) 0.046(11) Uiso 1 1 d D .
N6 N 0.1673(4) 0.9043(3) 0.2513(2) 0.0319(7) Uani 1 1 d . .
H6 H 0.187(6) 0.834(4) 0.249(4) 0.051(14) Uiso 1 1 d . .
C1 C 0.1999(5) 0.1488(3) 0.5686(3) 0.0348(9) Uani 1 1 d . .
H1A H 0.3247 0.1672 0.5689 0.042 Uiso 1 1 calc R U
H1B H 0.1267 0.0704 0.5939 0.042 Uiso 1 1 calc R U
C2 C 0.1274(5) 0.2329(3) 0.5329(3) 0.0343(9) Uani 1 1 d . .
H2A H 0.0021 0.2113 0.5339 0.041 Uiso 1 1 calc R U
C3 C 0.2307(5) 0.3607(4) 0.4908(3) 0.0489(11) Uani 1 1 d . .
H3A H 0.2516 0.4269 0.5492 0.059 Uiso 1 1 calc R U
H3B H 0.3487 0.3607 0.4733 0.059 Uiso 1 1 calc R U
C4 C 0.1472(4) 0.5130(3) 0.3713(3) 0.0277(8) Uani 1 1 d . .
C5 C -0.1382(4) 0.4573(3) 0.1165(3) 0.0235(7) Uani 1 1 d . .
C6 C -0.2565(4) 0.3595(3) 0.0333(2) 0.0229(7) Uani 1 1 d . .
C7 C -0.3091(4) 0.2266(3) 0.0235(3) 0.0273(8) Uani 1 1 d . .
H7 H -0.2660 0.1809 0.0767 0.033 Uiso 1 1 calc R U
C8 C -0.4308(5) 0.1621(3) -0.0703(3) 0.0314(8) Uani 1 1 d . .
H8 H -0.4678 0.0724 -0.0772 0.038 Uiso 1 1 calc R U
C9 C -0.4967(4) 0.2257(3) -0.1515(3) 0.0302(8) Uani 1 1 d . .
H9 H -0.5756 0.1792 -0.2119 0.036 Uiso 1 1 calc R U
C10 C -0.4444(4) 0.3624(3) -0.1430(2) 0.0253(7) Uani 1 1 d . .
C11 C -0.5011(4) 0.4432(3) -0.2177(3) 0.0290(8) Uani 1 1 d . .
H11 H -0.5817 0.4067 -0.2806 0.035 Uiso 1 1 calc R U
C12 C -0.4375(4) 0.5748(3) -0.1975(3) 0.0291(8) Uani 1 1 d . .
H12 H -0.4746 0.6256 -0.2486 0.035 Uiso 1 1 calc R U
C13 C -0.3175(4) 0.6364(3) -0.1018(3) 0.0274(8) Uani 1 1 d . .
H13 H -0.2779 0.7257 -0.0901 0.033 Uiso 1 1 calc R U
C14 C -0.2608(4) 0.5612(3) -0.0267(2) 0.0245(7) Uani 1 1 d . .
C15 C -0.3258(4) 0.4255(3) -0.0489(2) 0.0238(7) Uani 1 1 d . .
C16 C -0.1405(4) 0.5861(3) 0.0797(2) 0.0242(7) Uani 1 1 d . .
C17 C 0.0377(4) 0.9153(3) 0.1770(3) 0.0305(8) Uani 1 1 d . .
C18 C 0.2871(5) 1.0094(4) 0.3278(3) 0.0377(9) Uani 1 1 d . .
H18A H 0.3251 0.9726 0.3943 0.045 Uiso 1 1 calc R U
H18B H 0.2189 1.0622 0.3502 0.045 Uiso 1 1 calc R U
C19 C 0.4521(5) 1.0931(3) 0.2784(3) 0.0372(9) Uani 1 1 d . .
H19 H 0.4350 1.1266 0.2094 0.045 Uiso 1 1 calc R U
C20 C 0.6208(5) 1.1231(4) 0.3254(3) 0.0432(10) Uani 1 1 d . .
H20A H 0.6429 1.0913 0.3944 0.052 Uiso 1 1 calc R U
H20B H 0.7176 1.1761 0.2897 0.052 Uiso 1 1 calc R U

loop_
_atom_site_aniso_label
_atom_site_aniso_U_11
_atom_site_aniso_U_22
_atom_site_aniso_U_33
_atom_site_aniso_U_23
_atom_site_aniso_U_13
_atom_site_aniso_U_12
S1 0.0280(4) 0.0405(5) 0.0336(5) 0.0003(4) -0.0043(3) 0.0110(4)
S2 0.0368(5) 0.0319(5) 0.0414(5) 0.0078(4) 0.0006(4) 0.0105(4)
N1 0.0257(14) 0.0356(17) 0.0274(14) 0.0071(13) -0.0050(12) 0.0033(13)
N2 0.0237(13) 0.0313(16) 0.0272(14) 0.0053(13) -0.0022(11) 0.0078(12)
N3 0.0190(12) 0.0334(15) 0.0244(13) 0.0063(12) 0.0011(10) 0.0068(11)
N4 0.0221(12) 0.0278(14) 0.0289(14) 0.0050(12) 0.0031(11) 0.0080(11)
N5 0.0265(13) 0.0312(15) 0.0278(14) 0.0047(12) -0.0048(11) 0.0100(12)
N6 0.0298(14) 0.0322(17) 0.0331(15) 0.0012(14) 0.0016(12) 0.0106(13)
C1 0.0341(17) 0.0364(19) 0.0308(17) 0.0031(16) -0.0023(14) 0.0097(15)
C2 0.0307(17) 0.040(2) 0.0299(17) 0.0079(16) 0.0011(14) 0.0104(15)
C3 0.041(2) 0.043(2) 0.049(2) 0.0194(18) -0.0200(18) 0.0030(17)
C4 0.0190(14) 0.0395(19) 0.0259(16) 0.0089(15) 0.0036(12) 0.0113(13)
C5 0.0190(13) 0.0284(17) 0.0242(15) 0.0032(13) 0.0052(12) 0.0087(12)
C6 0.0198(14) 0.0278(17) 0.0218(15) 0.0053(14) 0.0046(12) 0.0085(13)
C7 0.0284(15) 0.0301(17) 0.0253(16) 0.0086(14) 0.0056(13) 0.0119(14)
C8 0.0362(17) 0.0281(17) 0.0287(16) 0.0026(15) 0.0062(14) 0.0090(15)
C9 0.0262(15) 0.0313(18) 0.0264(16) 0.0028(14) 0.0009(13) 0.0019(14)
C10 0.0223(14) 0.0327(18) 0.0203(14) 0.0050(14) 0.0038(12) 0.0084(13)
C11 0.0246(15) 0.0387(19) 0.0228(15) 0.0052(15) 0.0012(12) 0.0103(14)
C12 0.0276(15) 0.0371(19) 0.0254(16) 0.0121(15) 0.0037(13) 0.0141(14)
C13 0.0254(15) 0.0269(17) 0.0300(16) 0.0062(14) 0.0046(13) 0.0088(13)
C14 0.0185(13) 0.0316(17) 0.0229(15) 0.0057(14) 0.0044(12) 0.0074(12)
C15 0.0204(14) 0.0264(16) 0.0241(15) 0.0062(13) 0.0060(12) 0.0066(12)
C16 0.0150(13) 0.0297(17) 0.0261(15) 0.0071(14) 0.0026(12) 0.0050(12)
C17 0.0259(15) 0.0322(18) 0.0296(16) 0.0056(15) 0.0053(13) 0.0047(14)
C18 0.0367(18) 0.043(2) 0.0311(18) -0.0013(17) -0.0017(15) 0.0129(17)
C19 0.043(2) 0.0332(19) 0.0321(18) 0.0029(16) -0.0026(15) 0.0109(16)
C20 0.040(2) 0.046(2) 0.0372(19) 0.0005(18) 0.0001(16) 0.0086(18)

loop_
_atom_type_symbol
_atom_type_description
_atom_type_scat_dispersion_real
_atom_type_scat_dispersion_imag
_atom_type_scat_source
C C 0.0029 0.0015 'International Tables Vol C Tables 4.2.6.8 and 6.1.1.4'
H H 0.0000 0.0000 'International Tables Vol C Tables 4.2.6.8 and 6.1.1.4'
N N 0.0057 0.0031 'International Tables Vol C Tables 4.2.6.8 and 6.1.1.4'
S S 0.1188 0.1164 'International Tables Vol C Tables 4.2.6.8 and 6.1.1.4'

loop_
_geom_angle_atom_site_label_1
_geom_angle_atom_site_label_2
_geom_angle_atom_site_label_3
_geom_angle
C4 N1 C3 122.6(3)
C4 N1 H1 119(3)
C3 N1 H1 118(3)
N3 N2 C4 122.3(3)
N3 N2 H2 117(3)
C4 N2 H2 120(3)
C5 N3 N2 115.6(3)
C16 N4 N5 119.9(3)
N4 N5 C17 119.4(3)
N4 N5 H5 118(3)
C17 N5 H5 120(3)
C17 N6 C18 124.3(3)
C17 N6 H6 117(3)
C18 N6 H6 118(3)
C2 C1 H1A 120.0
C2 C1 H1B 120.0
H1A C1 H1B 120.0
C1 C2 C3 124.6(3)
C1 C2 H2A 117.7
C3 C2 H2A 117.7
N1 C3 C2 112.8(3)
N1 C3 H3A 109.0
C2 C3 H3A 109.0
N1 C3 H3B 109.0
C2 C3 H3B 109.0
H3A C3 H3B 107.8
N1 C4 N2 116.4(3)
N1 C4 S1 126.0(2)
N2 C4 S1 117.6(3)
N3 C5 C6 122.3(3)
N3 C5 C16 130.3(3)
C6 C5 C16 107.3(2)
C7 C6 C15 119.4(3)
C7 C6 C5 133.6(3)
C15 C6 C5 106.9(3)
C6 C7 C8 117.9(3)
C6 C7 H7 121.1
C8 C7 H7 121.1
C9 C8 C7 123.1(3)
C9 C8 H8 118.5
C7 C8 H8 118.5
C8 C9 C10 119.9(3)
C8 C9 H9 120.0
C10 C9 H9 120.0
C15 C10 C9 116.6(3)
C15 C10 C11 115.9(3)
C9 C10 C11 127.5(3)
C12 C11 C10 120.4(3)
C12 C11 H11 119.8
C10 C11 H11 119.8
C11 C12 C13 122.7(3)
C11 C12 H12 118.6
C13 C12 H12 118.6
C14 C13 C12 118.7(3)
C14 C13 H13 120.7
C12 C13 H13 120.7
C13 C14 C15 118.2(3)
C13 C14 C16 135.5(3)
C15 C14 C16 106.4(3)
C10 C15 C6 123.1(3)
C10 C15 C14 124.1(3)
C6 C15 C14 112.8(3)
N4 C16 C14 133.6(3)
N4 C16 C5 119.8(3)
C14 C16 C5 106.6(3)
N6 C17 N5 115.9(3)
N6 C17 S2 125.3(3)
N5 C17 S2 118.8(2)
N6 C18 C19 113.3(3)
N6 C18 H18A 108.9
C19 C18 H18A 108.9
N6 C18 H18B 108.9
C19 C18 H18B 108.9
H18A C18 H18B 107.7
C20 C19 C18 124.7(3)
C20 C19 H19 117.7
C18 C19 H19 117.7
C19 C20 H20A 120.0
C19 C20 H20B 120.0
H20A C20 H20B 120.0

loop_
_geom_bond_atom_site_label_1
_geom_bond_atom_site_label_2
_geom_bond_distance
S1 C4 1.678(4)
S2 C17 1.674(4)
N1 C4 1.327(5)
N1 C3 1.458(4)
N1 H1 0.838(19)
N2 N3 1.367(4)
N2 C4 1.370(4)
N2 H2 0.81(4)
N3 C5 1.306(4)
N4 C16 1.297(4)
N4 N5 1.361(4)
N5 C17 1.380(4)
N5 H5 0.855(19)
N6 C17 1.331(4)
N6 C18 1.463(4)
N6 H6 0.85(5)
C1 C2 1.304(5)
C1 H1A 0.9300
C1 H1B 0.9300
C2 C3 1.484(5)
C2 H2A 0.9300
C3 H3A 0.9700
C3 H3B 0.9700
C5 C6 1.464(4)
C5 C16 1.500(4)
C6 C7 1.380(5)
C6 C15 1.413(4)
C7 C8 1.417(4)
C7 H7 0.9300
C8 C9 1.375(5)
C8 H8 0.9300
C9 C10 1.420(5)
C9 H9 0.9300
C10 C15 1.405(4)
C10 C11 1.422(4)
C11 C12 1.373(5)
C11 H11 0.9300
C12 C13 1.420(4)
C12 H12 0.9300
C13 C14 1.379(4)
C13 H13 0.9300
C14 C15 1.419(5)
C14 C16 1.483(4)
C18 C19 1.488(5)
C18 H18A 0.9700
C18 H18B 0.9700
C19 C20 1.319(5)
C19 H19 0.9300
C20 H20A 0.9300
C20 H20B 0.9300

loop_
_geom_hbond_atom_site_label_D
_geom_hbond_atom_site_label_H
_geom_hbond_atom_site_label_A
_geom_hbond_distance_DH
_geom_hbond_distance_HA
_geom_hbond_distance_DA
_geom_hbond_angle_DHA
N2 H2 N4 0.81(4) 2.00(4) 2.677(4) 141(4)
